data_4120785
loop_
_publ_author_name
'Benjamin M. Day'
'Thomas Pugh'
'Dani\"el Hendriks'
'C\'elia Fonseca Guerra'
'David J. Evans'
'F. Matthias Bickelhaupt'
'Richard A. Layfield'

_publ_section_title
;
 Normal-to-Abnormal Rearrangement and NHC Activation in Three-Coordinate
 Iron(II) Carbene Complexes
;
_journal_name_full 'Journal of the American Chemical Society'
_journal_page_first 13338
_journal_page_last 13341
_journal_paper_doi 10.1021/ja408589p
_journal_volume 135
_journal_year 2013
_chemical_formula_sum 'C23 H56 Fe N4 Si4'
_chemical_formula_weight 556.92
_chemical_name_systematic
;
 ?
;
_space_group_crystal_system monoclinic
_space_group_IT_number 14
_space_group_name_Hall '-P 2yn'
_space_group_name_H-M_alt 'P 1 21/n 1'
_symmetry_space_group_name_Hall '-P 2yn'
_symmetry_space_group_name_H-M 'P 1 21/n 1'
_atom_sites_solution_hydrogens mixed
_audit_creation_method SHELXL-2013
_cell_angle_alpha 90
_cell_angle_beta 103.551(3)
_cell_angle_gamma 90
_cell_formula_units_Z 4
_cell_length_a 11.6319(4)
_cell_length_b 17.3172(5)
_cell_length_c 17.0078(6)
_cell_measurement_reflns_used 5342
_cell_measurement_temperature 150(2)
_cell_measurement_theta_max 28.1430
_cell_measurement_theta_min 3.3720
_cell_volume 3330.54(19)
_computing_cell_refinement
;
CrysAlisPro, Agilent Technologies,
Version 1.171.36.28 (release 01-02-2013 CrysAlis171 .NET)
(compiled Feb  1 2013,16:14:44)
;
_computing_data_collection
;
CrysAlisPro, Agilent Technologies,
Version 1.171.36.28 (release 01-02-2013 CrysAlis171 .NET)
(compiled Feb  1 2013,16:14:44)
;
_computing_data_reduction
;
CrysAlisPro, Agilent Technologies,
Version 1.171.36.28 (release 01-02-2013 CrysAlis171 .NET)
(compiled Feb  1 2013,16:14:44)
;
_computing_molecular_graphics 'SHELXL-2013 (Sheldrick, 2013)'
_computing_publication_material 'SHELXL-2013 (Sheldrick, 2013)'
_computing_structure_refinement 'SHELXL-2013 (Sheldrick, 2013)'
_computing_structure_solution 'SHELXS-2013 (Sheldrick, 2013)'
_diffrn_ambient_temperature 150(2)
_diffrn_detector_area_resol_mean 8.0714
_diffrn_measured_fraction_theta_full 0.998
_diffrn_measured_fraction_theta_max 0.998
_diffrn_measurement_device_type 'SuperNova, Single source at offset, Eos'
_diffrn_radiation_type MoK\a
_diffrn_radiation_wavelength 0.71073
_diffrn_reflns_av_R_equivalents 0.0342
_diffrn_reflns_av_unetI/netI 0.0587
_diffrn_reflns_Laue_measured_fraction_full 0.998
_diffrn_reflns_Laue_measured_fraction_max 0.998
_diffrn_reflns_limit_h_max 14
_diffrn_reflns_limit_h_min -14
_diffrn_reflns_limit_k_max 21
_diffrn_reflns_limit_k_min -18
_diffrn_reflns_limit_l_max 21
_diffrn_reflns_limit_l_min -21
_diffrn_reflns_number 13570
_diffrn_reflns_point_group_measured_fraction_full 0.998
_diffrn_reflns_point_group_measured_fraction_max 0.998
_diffrn_reflns_theta_full 25.242
_diffrn_reflns_theta_max 26.372
_diffrn_reflns_theta_min 3.407
_diffrn_source 'SuperNova (Mo) x-ray Source'
_exptl_absorpt_coefficient_mu 0.613
_exptl_absorpt_correction_T_max 1.00000
_exptl_absorpt_correction_T_min 0.69701
_exptl_absorpt_correction_type multi-scan
_exptl_absorpt_process_details
;
CrysAlisPro, Agilent Technologies,
Version 1.171.36.28 (release 01-02-2013 CrysAlis171 .NET)
(compiled Feb  1 2013,16:14:44)
empirical absorption correction using spherical harmonics,
 implemented in SCALE3 ABSPACK scaling algorithm.
;
_exptl_crystal_colour 'Pale Green'
_exptl_crystal_density_diffrn 1.111
_exptl_crystal_description Block
_exptl_crystal_F_000 1216
_exptl_crystal_size_max 0.400
_exptl_crystal_size_mid 0.200
_exptl_crystal_size_min 0.200
_refine_diff_density_max 0.393
_refine_diff_density_min -0.367
_refine_diff_density_rms 0.060
_refine_ls_extinction_method none
_refine_ls_goodness_of_fit_ref 1.072
_refine_ls_hydrogen_treatment mixed
_refine_ls_matrix_type full
_refine_ls_number_parameters 315
_refine_ls_number_reflns 6801
_refine_ls_number_restraints 0
_refine_ls_restrained_S_all 1.072
_refine_ls_R_factor_all 0.0589
_refine_ls_R_factor_gt 0.0429
_refine_ls_shift/su_max 0.001
_refine_ls_shift/su_mean 0.000
_refine_ls_structure_factor_coef Fsqd
_refine_ls_weighting_details
;
 w=1/[\s^2^(Fo^2^)+(0.0338P)^2^+0.5048P]
 where P=(Fo^2^+2Fc^2^)/3
;
_refine_ls_weighting_scheme calc
_refine_ls_wR_factor_gt 0.0891
_refine_ls_wR_factor_ref 0.0980
_reflns_Friedel_coverage 0.000
_reflns_number_gt 5401
_reflns_number_total 6801
_reflns_threshold_expression 'I > 2\s(I)'
_cod_data_source_file ja408589p_si_002_2.cif
_cod_data_source_block aral3
_cod_database_code 4120785
_shelx_space_group_comment
;
The symmetry employed for this shelxl refinement is uniquely defined
by the following loop, which should always be used as a source of
symmetry information in preference to the above space-group names.
They are only intended as comments.
;
_shelx_estimated_absorpt_t_min 0.791
_shelx_estimated_absorpt_t_max 0.887
_shelxl_version_number 2013-2

loop_
_space_group_symop_operation_xyz
'x, y, z'
'-x+1/2, y+1/2, -z+1/2'
'-x, -y, -z'
'x-1/2, -y-1/2, z-1/2'

loop_
_atom_site_label
_atom_site_type_symbol
_atom_site_fract_x
_atom_site_fract_y
_atom_site_fract_z
_atom_site_U_iso_or_equiv
_atom_site_adp_type
_atom_site_occupancy
_atom_site_site_symmetry_order
_atom_site_calc_flag
_atom_site_refinement_flags_posn
_atom_site_refinement_flags_adp
Fe1 Fe 0.80118(3) 0.23340(2) 0.00492(2) 0.01869(10) Uani 1 1 d . .
Si1 Si 1.05139(6) 0.20868(4) -0.03970(4) 0.02780(17) Uani 1 1 d . .
Si2 Si 0.87566(6) 0.31288(4) -0.14361(4) 0.02823(17) Uani 1 1 d . .
Si3 Si 0.78030(6) 0.38685(4) 0.09877(4) 0.02547(16) Uani 1 1 d . .
Si4 Si 0.55586(5) 0.29841(4) 0.03820(4) 0.02280(16) Uani 1 1 d . .
N1 N 0.77646(15) 0.07889(10) 0.09933(11) 0.0187(4) Uani 1 1 d . .
N2 N 0.69691(15) 0.06257(10) -0.02699(11) 0.0201(4) Uani 1 1 d . .
N3 N 0.91232(15) 0.24878(11) -0.06439(11) 0.0215(4) Uani 1 1 d . .
N4 N 0.70617(15) 0.30791(10) 0.05044(11) 0.0197(4) Uani 1 1 d . .
C1 C 0.76127(18) 0.11505(13) 0.02637(13) 0.0197(5) Uani 1 1 d . .
C2 C 0.7218(2) 0.00745(14) 0.09110(15) 0.0270(6) Uani 1 1 d . .
C3 C 0.6732(2) -0.00274(14) 0.01260(15) 0.0270(6) Uani 1 1 d . .
C4 C 0.8432(2) 0.10622(13) 0.18123(13) 0.0236(5) Uani 1 1 d . .
C5 C 0.9371(2) 0.04564(14) 0.21582(15) 0.0345(6) Uani 1 1 d . .
H5A H 0.8987 -0.0040 0.2201 0.052 Uiso 1 1 calc R U
H5B H 0.9814 0.0620 0.2696 0.052 Uiso 1 1 calc R U
H5C H 0.9914 0.0402 0.1800 0.052 Uiso 1 1 calc R U
C6 C 0.7553(2) 0.11457(17) 0.23442(15) 0.0395(7) Uani 1 1 d . .
H6A H 0.6987 0.1556 0.2129 0.059 Uiso 1 1 calc R U
H6B H 0.7978 0.1278 0.2896 0.059 Uiso 1 1 calc R U
H6C H 0.7130 0.0657 0.2350 0.059 Uiso 1 1 calc R U
C7 C 0.9027(2) 0.18285(14) 0.17524(15) 0.0358(7) Uani 1 1 d . .
H7A H 0.9542 0.1783 0.1374 0.054 Uiso 1 1 calc R U
H7B H 0.9500 0.1976 0.2287 0.054 Uiso 1 1 calc R U
H7C H 0.8424 0.2224 0.1557 0.054 Uiso 1 1 calc R U
C8 C 0.6646(2) 0.07068(14) -0.11803(14) 0.0264(5) Uani 1 1 d . .
C9 C 0.5886(2) 0.00218(15) -0.15433(16) 0.0421(7) Uani 1 1 d . .
H9A H 0.6345 -0.0455 -0.1416 0.063 Uiso 1 1 calc R U
H9B H 0.5638 0.0084 -0.2132 0.063 Uiso 1 1 calc R U
H9C H 0.5187 -0.0004 -0.1316 0.063 Uiso 1 1 calc R U
C10 C 0.7781(2) 0.07086(16) -0.14785(15) 0.0367(6) Uani 1 1 d . .
H10A H 0.8257 0.1161 -0.1261 0.055 Uiso 1 1 calc R U
H10B H 0.7586 0.0729 -0.2071 0.055 Uiso 1 1 calc R U
H10C H 0.8231 0.0237 -0.1296 0.055 Uiso 1 1 calc R U
C11 C 0.5948(2) 0.14441(15) -0.14132(15) 0.0366(7) Uani 1 1 d . .
H11A H 0.5229 0.1428 -0.1208 0.055 Uiso 1 1 calc R U
H11B H 0.5733 0.1493 -0.2004 0.055 Uiso 1 1 calc R U
H11C H 0.6432 0.1888 -0.1179 0.055 Uiso 1 1 calc R U
C12 C 1.0559(2) 0.11218(18) 0.0107(2) 0.0527(9) Uani 1 1 d . .
H12A H 1.0411 0.1187 0.0647 0.079 Uiso 1 1 calc R U
H12B H 1.1339 0.0887 0.0155 0.079 Uiso 1 1 calc R U
H12C H 0.9950 0.0786 -0.0217 0.079 Uiso 1 1 calc R U
C13 C 1.1144(3) 0.18904(18) -0.12926(18) 0.0508(8) Uani 1 1 d . .
H13A H 1.0640 0.1519 -0.1650 0.076 Uiso 1 1 calc R U
H13B H 1.1942 0.1676 -0.1110 0.076 Uiso 1 1 calc R U
H13C H 1.1181 0.2373 -0.1587 0.076 Uiso 1 1 calc R U
C14 C 1.1616(2) 0.27032(19) 0.0299(2) 0.0553(9) Uani 1 1 d . .
H14A H 1.1622 0.3220 0.0064 0.083 Uiso 1 1 calc R U
H14B H 1.2403 0.2471 0.0377 0.083 Uiso 1 1 calc R U
H14C H 1.1402 0.2743 0.0822 0.083 Uiso 1 1 calc R U
C15 C 0.8439(3) 0.26509(18) -0.24478(17) 0.0593(9) Uani 1 1 d . .
H15A H 0.9143 0.2371 -0.2513 0.089 Uiso 1 1 calc R U
H15B H 0.8225 0.3043 -0.2872 0.089 Uiso 1 1 calc R U
H15C H 0.7781 0.2288 -0.2489 0.089 Uiso 1 1 calc R U
C16 C 0.9943(3) 0.38597(17) -0.1425(2) 0.0530(9) Uani 1 1 d . .
H16A H 1.0094 0.4148 -0.0916 0.080 Uiso 1 1 calc R U
H16B H 0.9688 0.4217 -0.1879 0.080 Uiso 1 1 calc R U
H16C H 1.0669 0.3597 -0.1475 0.080 Uiso 1 1 calc R U
C17 C 0.7390(3) 0.36848(19) -0.14312(18) 0.0538(9) Uani 1 1 d . .
H17A H 0.6715 0.3331 -0.1512 0.081 Uiso 1 1 calc R U
H17B H 0.7253 0.4067 -0.1869 0.081 Uiso 1 1 calc R U
H17C H 0.7483 0.3950 -0.0911 0.081 Uiso 1 1 calc R U
C18 C 0.9402(2) 0.38646(15) 0.09533(17) 0.0375(7) Uani 1 1 d . .
H18A H 0.9792 0.3411 0.1242 0.056 Uiso 1 1 calc R U
H18B H 0.9785 0.4334 0.1211 0.056 Uiso 1 1 calc R U
H18C H 0.9465 0.3847 0.0389 0.056 Uiso 1 1 calc R U
C19 C 0.7170(2) 0.48181(14) 0.05562(19) 0.0444(7) Uani 1 1 d . .
H19A H 0.7255 0.4866 -0.0002 0.067 Uiso 1 1 calc R U
H19B H 0.7595 0.5241 0.0883 0.067 Uiso 1 1 calc R U
H19C H 0.6331 0.4842 0.0562 0.067 Uiso 1 1 calc R U
C20 C 0.7851(2) 0.38882(16) 0.20992(15) 0.0388(7) Uani 1 1 d . .
H20A H 0.7057 0.3994 0.2177 0.058 Uiso 1 1 calc R U
H20B H 0.8395 0.4294 0.2361 0.058 Uiso 1 1 calc R U
H20C H 0.8124 0.3387 0.2339 0.058 Uiso 1 1 calc R U
C21 C 0.4704(2) 0.32715(16) -0.06521(15) 0.0339(6) Uani 1 1 d . .
H21A H 0.4907 0.3803 -0.0764 0.051 Uiso 1 1 calc R U
H21B H 0.3855 0.3238 -0.0678 0.051 Uiso 1 1 calc R U
H21C H 0.4903 0.2924 -0.1055 0.051 Uiso 1 1 calc R U
C22 C 0.4935(2) 0.35792(16) 0.11021(16) 0.0368(6) Uani 1 1 d . .
H22A H 0.5276 0.3409 0.1657 0.055 Uiso 1 1 calc R U
H22B H 0.4074 0.3516 0.0980 0.055 Uiso 1 1 calc R U
H22C H 0.5128 0.4124 0.1046 0.055 Uiso 1 1 calc R U
C23 C 0.5086(2) 0.19717(14) 0.05443(16) 0.0326(6) Uani 1 1 d . .
H23A H 0.5451 0.1612 0.0229 0.049 Uiso 1 1 calc R U
H23B H 0.4223 0.1933 0.0368 0.049 Uiso 1 1 calc R U
H23C H 0.5337 0.1841 0.1120 0.049 Uiso 1 1 calc R U
H3 H 0.6303(19) -0.0431(13) -0.0120(14) 0.026(7) Uiso 1 1 d . .
H2 H 0.724(2) -0.0227(14) 0.1314(15) 0.031(7) Uiso 1 1 d . .

loop_
_atom_site_aniso_label
_atom_site_aniso_U_11
_atom_site_aniso_U_22
_atom_site_aniso_U_33
_atom_site_aniso_U_23
_atom_site_aniso_U_13
_atom_site_aniso_U_12
Fe1 0.02108(18) 0.01744(18) 0.01850(17) -0.00008(14) 0.00657(13) 0.00050(14)
Si1 0.0256(4) 0.0319(4) 0.0291(4) 0.0052(3) 0.0129(3) 0.0051(3)
Si2 0.0348(4) 0.0292(4) 0.0218(3) 0.0063(3) 0.0089(3) 0.0005(3)
Si3 0.0262(4) 0.0214(3) 0.0293(4) -0.0066(3) 0.0074(3) 0.0005(3)
Si4 0.0207(3) 0.0260(4) 0.0217(3) -0.0012(3) 0.0051(3) 0.0032(3)
N1 0.0219(10) 0.0175(9) 0.0174(9) 0.0011(8) 0.0058(7) 0.0001(8)
N2 0.0214(10) 0.0184(10) 0.0201(9) -0.0014(8) 0.0039(8) -0.0008(8)
N3 0.0225(10) 0.0229(10) 0.0204(10) 0.0040(8) 0.0079(8) 0.0013(8)
N4 0.0221(10) 0.0189(10) 0.0186(9) -0.0012(8) 0.0059(8) 0.0004(8)
C1 0.0198(11) 0.0213(12) 0.0186(11) -0.0002(10) 0.0058(9) 0.0032(10)
C2 0.0325(14) 0.0218(13) 0.0284(14) 0.0040(11) 0.0108(11) -0.0056(11)
C3 0.0294(14) 0.0201(13) 0.0319(14) -0.0047(11) 0.0077(11) -0.0045(11)
C4 0.0264(12) 0.0244(13) 0.0175(11) 0.0034(10) 0.0005(9) -0.0001(10)
C5 0.0328(14) 0.0324(14) 0.0338(14) 0.0084(12) -0.0012(11) 0.0033(12)
C6 0.0409(15) 0.0545(18) 0.0231(13) -0.0068(13) 0.0075(11) 0.0034(14)
C7 0.0486(16) 0.0267(14) 0.0239(13) 0.0004(11) -0.0082(12) -0.0077(12)
C8 0.0339(14) 0.0253(13) 0.0182(12) -0.0055(10) 0.0026(10) -0.0007(11)
C9 0.0540(18) 0.0386(16) 0.0299(14) -0.0096(13) 0.0022(13) -0.0111(14)
C10 0.0483(16) 0.0377(15) 0.0268(13) -0.0014(13) 0.0145(12) 0.0030(13)
C11 0.0424(16) 0.0365(15) 0.0246(13) -0.0067(12) -0.0050(11) 0.0045(13)
C12 0.0376(16) 0.057(2) 0.069(2) 0.0337(18) 0.0239(15) 0.0230(15)
C13 0.0591(19) 0.0533(19) 0.0514(19) 0.0097(16) 0.0358(15) 0.0227(16)
C14 0.0265(15) 0.070(2) 0.065(2) -0.0126(19) 0.0005(14) 0.0089(15)
C15 0.095(3) 0.056(2) 0.0238(15) 0.0038(15) 0.0089(16) 0.0096(19)
C16 0.060(2) 0.0425(18) 0.056(2) 0.0241(16) 0.0126(16) -0.0071(15)
C17 0.0574(19) 0.061(2) 0.0447(18) 0.0243(17) 0.0162(15) 0.0252(17)
C18 0.0335(15) 0.0334(15) 0.0469(16) -0.0157(14) 0.0120(12) -0.0090(12)
C19 0.0501(18) 0.0244(14) 0.0565(19) -0.0019(14) 0.0082(15) 0.0031(13)
C20 0.0380(15) 0.0431(17) 0.0343(15) -0.0178(14) 0.0064(12) 0.0014(13)
C21 0.0279(14) 0.0427(16) 0.0296(14) 0.0027(13) 0.0035(11) 0.0080(12)
C22 0.0287(14) 0.0430(16) 0.0418(15) -0.0100(14) 0.0147(12) -0.0026(12)
C23 0.0221(13) 0.0356(15) 0.0401(15) -0.0001(13) 0.0071(11) 0.0007(11)

loop_
_atom_type_symbol
_atom_type_description
_atom_type_scat_dispersion_real
_atom_type_scat_dispersion_imag
_atom_type_scat_source
C C 0.0033 0.0016 'International Tables Vol C Tables 4.2.6.8 and 6.1.1.4'
H H 0.0000 0.0000 'International Tables Vol C Tables 4.2.6.8 and 6.1.1.4'
N N 0.0061 0.0033 'International Tables Vol C Tables 4.2.6.8 and 6.1.1.4'
Si Si 0.0817 0.0704 'International Tables Vol C Tables 4.2.6.8 and 6.1.1.4'
Fe Fe 0.3463 0.8444 'International Tables Vol C Tables 4.2.6.8 and 6.1.1.4'

loop_
_geom_angle_atom_site_label_1
_geom_angle_atom_site_label_2
_geom_angle_atom_site_label_3
_geom_angle
N3 Fe1 N4 131.02(8)
N3 Fe1 C1 115.47(8)
N4 Fe1 C1 113.19(8)
N3 Si1 C14 113.05(12)
N3 Si1 C13 113.60(12)
C14 Si1 C13 106.21(15)
N3 Si1 C12 113.30(11)
C14 Si1 C12 106.20(15)
C13 Si1 C12 103.67(14)
N3 Si2 C17 112.69(12)
N3 Si2 C15 113.27(12)
C17 Si2 C15 104.41(15)
N3 Si2 C16 112.46(11)
C17 Si2 C16 106.20(15)
C15 Si2 C16 107.19(16)
N4 Si3 C18 111.86(10)
N4 Si3 C20 112.88(11)
C18 Si3 C20 103.65(12)
N4 Si3 C19 113.74(11)
C18 Si3 C19 106.95(13)
C20 Si3 C19 107.08(13)
N4 Si4 C22 114.02(10)
N4 Si4 C21 112.89(11)
C22 Si4 C21 105.44(12)
N4 Si4 C23 113.33(10)
C22 Si4 C23 104.25(12)
C21 Si4 C23 106.09(12)
C1 N1 C2 111.11(19)
C1 N1 C4 128.84(18)
C2 N1 C4 120.04(19)
C1 N2 C3 111.13(18)
C1 N2 C8 125.51(19)
C3 N2 C8 123.16(19)
Si1 N3 Si2 119.88(11)
Si1 N3 Fe1 120.89(10)
Si2 N3 Fe1 118.75(10)
Si3 N4 Si4 121.05(11)
Si3 N4 Fe1 116.34(10)
Si4 N4 Fe1 122.51(10)
N1 C1 N2 103.38(18)
N1 C1 Fe1 127.20(15)
N2 C1 Fe1 128.55(15)
C3 C2 N1 107.3(2)
C2 C3 N2 107.1(2)
N1 C4 C7 111.04(18)
N1 C4 C6 107.95(18)
C7 C4 C6 109.8(2)
N1 C4 C5 107.91(19)
C7 C4 C5 109.32(19)
C6 C4 C5 110.8(2)
N2 C8 C11 109.6(2)
N2 C8 C9 109.0(2)
C11 C8 C9 109.06(19)
N2 C8 C10 108.34(18)
C11 C8 C10 111.4(2)
C9 C8 C10 109.5(2)

loop_
_geom_bond_atom_site_label_1
_geom_bond_atom_site_label_2
_geom_bond_distance
Fe1 N3 1.9611(19)
Fe1 N4 1.9713(18)
Fe1 C1 2.151(2)
Si1 N3 1.7196(19)
Si1 C14 1.864(3)
Si1 C13 1.870(3)
Si1 C12 1.873(3)
Si2 N3 1.7205(19)
Si2 C17 1.860(3)
Si2 C15 1.867(3)
Si2 C16 1.869(3)
Si3 N4 1.7192(19)
Si3 C18 1.875(3)
Si3 C20 1.878(3)
Si3 C19 1.879(3)
Si4 N4 1.7195(19)
Si4 C22 1.872(3)
Si4 C21 1.873(2)
Si4 C23 1.877(3)
N1 C1 1.364(3)
N1 C2 1.383(3)
N1 C4 1.503(3)
N2 C1 1.375(3)
N2 C3 1.377(3)
N2 C8 1.512(3)
C2 C3 1.334(3)
C4 C7 1.511(3)
C4 C6 1.522(3)
C4 C5 1.530(3)
C8 C11 1.515(3)
C8 C9 1.521(3)
C8 C10 1.521(3)

loop_
_geom_torsion_atom_site_label_1
_geom_torsion_atom_site_label_2
_geom_torsion_atom_site_label_3
_geom_torsion_atom_site_label_4
_geom_torsion
C14 Si1 N3 Si2 85.71(17)
C13 Si1 N3 Si2 -35.43(18)
C12 Si1 N3 Si2 -153.40(15)
C14 Si1 N3 Fe1 -86.16(16)
C13 Si1 N3 Fe1 152.71(14)
C12 Si1 N3 Fe1 34.73(18)
C17 Si2 N3 Si1 -164.73(15)
C15 Si2 N3 Si1 77.02(18)
C16 Si2 N3 Si1 -44.72(18)
C17 Si2 N3 Fe1 7.31(17)
C15 Si2 N3 Fe1 -110.95(16)
C16 Si2 N3 Fe1 127.32(15)
C18 Si3 N4 Si4 -174.92(13)
C20 Si3 N4 Si4 68.63(15)
C19 Si3 N4 Si4 -53.62(17)
C18 Si3 N4 Fe1 1.55(16)
C20 Si3 N4 Fe1 -114.89(12)
C19 Si3 N4 Fe1 122.85(14)
C22 Si4 N4 Si3 -20.58(17)
C21 Si4 N4 Si3 99.72(14)
C23 Si4 N4 Si3 -139.64(13)
C22 Si4 N4 Fe1 163.17(12)
C21 Si4 N4 Fe1 -76.53(15)
C23 Si4 N4 Fe1 44.11(15)
C2 N1 C1 N2 -0.9(2)
C4 N1 C1 N2 178.03(19)
C2 N1 C1 Fe1 169.09(16)
C4 N1 C1 Fe1 -12.0(3)
C3 N2 C1 N1 0.5(2)
C8 N2 C1 N1 -174.32(19)
C3 N2 C1 Fe1 -169.28(16)
C8 N2 C1 Fe1 15.9(3)
C1 N1 C2 C3 1.0(3)
C4 N1 C2 C3 -178.1(2)
N1 C2 C3 N2 -0.6(3)
C1 N2 C3 C2 0.0(3)
C8 N2 C3 C2 175.0(2)
C1 N1 C4 C7 -2.9(3)
C2 N1 C4 C7 176.0(2)
C1 N1 C4 C6 117.5(2)
C2 N1 C4 C6 -63.6(3)
C1 N1 C4 C5 -122.7(2)
C2 N1 C4 C5 56.2(3)
C1 N2 C8 C11 -58.2(3)
C3 N2 C8 C11 127.5(2)
C1 N2 C8 C9 -177.5(2)
C3 N2 C8 C9 8.2(3)
C1 N2 C8 C10 63.5(3)
C3 N2 C8 C10 -110.8(2)
